data_4329467
loop_
_publ_author_name
'Oliver Kluge'
'Harald Krautscheid'

_publ_section_title
;
 Trialkylphosphine-Stabilized Copper(I) Gallium(III) Phenylchalcogenolate
 Complexes: Crystal Structures and Generation of Ternary Semiconductors by
 Thermolysis
;
_journal_name_full 'Inorganic Chemistry'
_journal_page_first 6655
_journal_page_last 6666
_journal_paper_doi 10.1021/ic300278v
_journal_volume 51
_journal_year 2012
_chemical_formula_moiety 'C46 H60 Cu4 Ga P3 Se6, 1.5 (C4 O), 0.5(C5)'
_chemical_formula_sum 'C54.5 H60 Cu4 Ga O1.5 P3 Se6'
_chemical_formula_weight 1629.57
_chemical_name_systematic
;
tris(\m~3~-phenylselenido)-tris(\m~2~-phenylselenido)-tris(trimethylphosphine)
-methyl-tetra-copper-gallium pentane solvate tetrahydrofuran solvate
;
_space_group_IT_number 165
_symmetry_cell_setting trigonal
_symmetry_Int_Tables_number 165
_symmetry_space_group_name_Hall '-P 3 2"c'
_symmetry_space_group_name_H-M 'P -3 c 1'
_atom_sites_solution_hydrogens geom
_atom_sites_solution_primary direct
_atom_sites_solution_secondary difmap
_audit_creation_method SHELXL-97
_cell_angle_alpha 90.00
_cell_angle_beta 90.00
_cell_angle_gamma 120.00
_cell_formula_units_Z 4
_cell_length_a 16.3325(7)
_cell_length_b 16.3325(7)
_cell_length_c 27.1616(15)
_cell_measurement_reflns_used 22345
_cell_measurement_temperature 180(2)
_cell_measurement_theta_max 27.14
_cell_measurement_theta_min 1.44
_cell_volume 6274.7(5)
_computing_cell_refinement 'STOE X-AREA'
_computing_data_collection 'STOE X-AREA'
_computing_data_reduction 'STOE X-RED'
_computing_structure_refinement 'SHELXL-97 (Sheldrick, 1997)'
_computing_structure_solution SIR-92
_diffrn_ambient_temperature 180(2)
_diffrn_detector 'image plate (34 cm diameter / schwenk)'
_diffrn_detector_area_resol_mean 6.67
_diffrn_detector_type STOE
_diffrn_measured_fraction_theta_full 0.992
_diffrn_measured_fraction_theta_max 0.992
_diffrn_measurement_details ' 165 frames, detector distance = 120 mm'
_diffrn_measurement_device '2-circle goniometer'
_diffrn_measurement_device_type 'STOE IPDS 2T'
_diffrn_measurement_method 'rotation method'
_diffrn_radiation_collimation '0.5 mm diameter, multiple pinhole'
_diffrn_radiation_monochromator 'plane graphite'
_diffrn_radiation_polarisn_norm 0
_diffrn_radiation_type 'Mo K\a'
_diffrn_radiation_wavelength 0.71073
_diffrn_reflns_av_R_equivalents 0.0792
_diffrn_reflns_av_sigmaI/netI 0.0479
_diffrn_reflns_limit_h_max 20
_diffrn_reflns_limit_h_min -20
_diffrn_reflns_limit_k_max 20
_diffrn_reflns_limit_k_min -19
_diffrn_reflns_limit_l_max 33
_diffrn_reflns_limit_l_min -22
_diffrn_reflns_number 27174
_diffrn_reflns_theta_full 26.00
_diffrn_reflns_theta_max 26.00
_diffrn_reflns_theta_min 1.44
_diffrn_source 'sealed X-ray tube, 12 x 0.4 mm long-fine focus'
_diffrn_source_current 40
_diffrn_source_power 2.00
_diffrn_source_voltage 50
_exptl_absorpt_coefficient_mu 5.350
_exptl_absorpt_correction_T_max 0.5033
_exptl_absorpt_correction_T_min 0.3046
_exptl_absorpt_correction_type integration
_exptl_absorpt_process_details 'STOE X-RED'
_exptl_crystal_colour colourless
_exptl_crystal_density_diffrn 1.725
_exptl_crystal_description block
_exptl_crystal_F_000 3180
_exptl_crystal_size_max 0.25
_exptl_crystal_size_mid 0.16
_exptl_crystal_size_min 0.11
_refine_diff_density_max 0.689
_refine_diff_density_min -0.624
_refine_diff_density_rms 0.101
_refine_ls_extinction_method none
_refine_ls_goodness_of_fit_ref 0.970
_refine_ls_hydrogen_treatment constr
_refine_ls_matrix_type full
_refine_ls_number_parameters 246
_refine_ls_number_reflns 4088
_refine_ls_number_restraints 0
_refine_ls_restrained_S_all 0.970
_refine_ls_R_factor_all 0.0429
_refine_ls_R_factor_gt 0.0345
_refine_ls_shift/su_max 0.001
_refine_ls_shift/su_mean 0.000
_refine_ls_structure_factor_coef Fsqd
_refine_ls_weighting_details 'calc w=1/[\s^2^(Fo^2^)+(0.0408P)^2^+0.0000P] where P=(Fo^2^+2Fc^2^)/3'
_refine_ls_weighting_scheme calc
_refine_ls_wR_factor_gt 0.0720
_refine_ls_wR_factor_ref 0.0744
_reflns_number_gt 3577
_reflns_number_total 4088
_reflns_threshold_expression >2sigma(I)
_cod_data_source_file ic300278v_si_002_15.cif
_cod_data_source_block 15
_cod_original_formula_sum 'C54.50 H60 Cu4 Ga O1.50 P3 Se6'
_cod_database_code 4329467

loop_
_symmetry_equiv_pos_as_xyz
'x, y, z'
'-y, x-y, z'
'-x+y, -x, z'
'y, x, -z+1/2'
'-x, -x+y, -z+1/2'
'x-y, -y, -z+1/2'
'-x, -y, -z'
'y, -x+y, -z'
'x-y, x, -z'
'-y, -x, z-1/2'
'x, x-y, z-1/2'
'-x+y, y, z-1/2'

loop_
_atom_site_label
_atom_site_type_symbol
_atom_site_fract_x
_atom_site_fract_y
_atom_site_fract_z
_atom_site_U_iso_or_equiv
_atom_site_adp_type
_atom_site_occupancy
_atom_site_symmetry_multiplicity
_atom_site_calc_flag
_atom_site_refinement_flags
_atom_site_disorder_assembly
_atom_site_disorder_group
Cu1 Cu 0.52699(5) 0.35250(6) 0.61143(3) 0.04508(18) Uani 1 1 d . . .
Cu2 Cu 0.6667 0.3333 0.63421(4) 0.0346(2) Uani 1 3 d S . .
Ga1 Ga 0.6667 0.3333 0.48665(3) 0.0326(2) Uani 1 3 d S . .
Se1 Se 0.56585(4) 0.38690(4) 0.52352(2) 0.03602(12) Uani 1 1 d . . .
Se2 Se 0.68205(4) 0.49025(4) 0.63780(2) 0.03946(13) Uani 1 1 d . . .
P1 P 0.38943(11) 0.34505(11) 0.62650(5) 0.0405(3) Uani 1 1 d . . .
C1 C 0.6667 0.3333 0.4147(4) 0.051(3) Uani 1 3 d S . .
H1A H 0.7101 0.3143 0.4029 0.077 Uiso 0.33 1 calc PR . .
H1B H 0.6857 0.3958 0.4029 0.077 Uiso 0.33 1 calc PR . .
H1C H 0.6042 0.2899 0.4029 0.077 Uiso 0.33 1 calc PR . .
C2 C 0.4484(4) 0.3101(4) 0.4888(2) 0.0372(12) Uani 1 1 d . . .
C3 C 0.4152(4) 0.3544(5) 0.4577(2) 0.0473(15) Uani 1 1 d . . .
H3 H 0.4494 0.4196 0.4533 0.057 Uiso 1 1 calc R . .
C4 C 0.3301(5) 0.3001(5) 0.4332(3) 0.0623(18) Uani 1 1 d . . .
H4 H 0.3087 0.3289 0.4111 0.075 Uiso 1 1 calc R . .
C5 C 0.2771(5) 0.2040(5) 0.4410(3) 0.0635(19) Uani 1 1 d . . .
H5 H 0.2198 0.1681 0.4248 0.076 Uiso 1 1 calc R . .
C6 C 0.3092(5) 0.1624(5) 0.4726(3) 0.0603(18) Uani 1 1 d . . .
H6 H 0.2727 0.0977 0.4781 0.072 Uiso 1 1 calc R . .
C7 C 0.3944(4) 0.2130(4) 0.4968(2) 0.0489(14) Uani 1 1 d . . .
H7 H 0.4155 0.1828 0.5181 0.059 Uiso 1 1 calc R . .
C8 C 0.6837(4) 0.5034(4) 0.7085(2) 0.0365(11) Uani 1 1 d . . .
C11 C 0.6853(5) 0.5206(5) 0.8108(2) 0.0512(15) Uani 1 1 d . . .
H11 H 0.6876 0.5278 0.8448 0.061 Uiso 1 1 calc R A 1
C9A C 0.6146(8) 0.4270(8) 0.7386(5) 0.048(3) Uani 0.503(7) 1 d P B 1
H9A H 0.5686 0.3716 0.7237 0.058 Uiso 0.503(7) 1 calc PR B 1
C10A C 0.6161(9) 0.4354(10) 0.7884(4) 0.050(3) Uani 0.503(7) 1 d P B 1
H10A H 0.5722 0.3858 0.8077 0.060 Uiso 0.503(7) 1 calc PR B 1
C12A C 0.7475(10) 0.5906(10) 0.7818(5) 0.056(4) Uani 0.503(7) 1 d P B 1
H12A H 0.7930 0.6463 0.7965 0.067 Uiso 0.503(7) 1 calc PR B 1
C13A C 0.7470(8) 0.5839(8) 0.7317(5) 0.048(3) Uani 0.503(7) 1 d P B 1
H13A H 0.7907 0.6353 0.7133 0.058 Uiso 0.503(7) 1 calc PR B 1
C9B C 0.6352(8) 0.5409(8) 0.7311(5) 0.047(3) Uani 0.497(7) 1 d P B 2
H9B H 0.6002 0.5598 0.7120 0.056 Uiso 0.497(7) 1 calc PR B 2
C10B C 0.6367(9) 0.5514(9) 0.7814(5) 0.053(3) Uani 0.497(7) 1 d P B 2
H10B H 0.6050 0.5793 0.7958 0.063 Uiso 0.497(7) 1 calc PR B 2
C12B C 0.7383(8) 0.4883(8) 0.7884(5) 0.043(3) Uani 0.497(7) 1 d P B 2
H12B H 0.7744 0.4715 0.8078 0.051 Uiso 0.497(7) 1 calc PR B 2
C13B C 0.7402(7) 0.4798(7) 0.7381(4) 0.034(2) Uani 0.497(7) 1 d P B 2
H13B H 0.7781 0.4589 0.7238 0.041 Uiso 0.497(7) 1 calc PR B 2
C14 C 0.3672(5) 0.4318(5) 0.5969(2) 0.0538(16) Uani 1 1 d . . .
H14A H 0.3087 0.4248 0.6089 0.081 Uiso 1 1 calc R . .
H14B H 0.3632 0.4221 0.5619 0.081 Uiso 1 1 calc R . .
H14C H 0.4179 0.4942 0.6043 0.081 Uiso 1 1 calc R . .
C15 C 0.3663(5) 0.3577(5) 0.6903(3) 0.0589(17) Uani 1 1 d . . .
H15A H 0.3069 0.3561 0.6929 0.088 Uiso 1 1 calc R . .
H15B H 0.4159 0.4169 0.7027 0.088 Uiso 1 1 calc R . .
H15C H 0.3639 0.3068 0.7091 0.088 Uiso 1 1 calc R . .
C16 C 0.2857(4) 0.2337(5) 0.6102(3) 0.0590(18) Uani 1 1 d . . .
H16A H 0.2907 0.1824 0.6242 0.088 Uiso 1 1 calc R . .
H16B H 0.2813 0.2272 0.5750 0.088 Uiso 1 1 calc R . .
H16C H 0.2301 0.2324 0.6227 0.088 Uiso 1 1 calc R . .
C1L C 0.837(3) 0.801(3) 0.8040(16) 0.169(13) Uiso 0.50 1 d P . .
C2L C 0.8723(16) 0.7687(18) 0.7552(10) 0.114(7) Uiso 0.50 1 d P . .
C3L C 0.8230(14) 0.8699(14) 0.7836(8) 0.176(7) Uiso 1 1 d . . .
O1L O 0.893(2) 0.850(2) 0.7731(15) 0.209(11) Uiso 0.50 1 d P . .
C4L C 0.0000 0.0000 0.5000 0.21(2) Uiso 1 6 d S . .
C5L C 0.011(7) 0.045(4) 0.457(2) 0.20(3) Uiso 0.33 1 d P . .
C6L C 0.0000 0.0000 0.4141(16) 0.182(12) Uiso 1 3 d S . .

loop_
_atom_site_aniso_label
_atom_site_aniso_U_11
_atom_site_aniso_U_22
_atom_site_aniso_U_33
_atom_site_aniso_U_23
_atom_site_aniso_U_13
_atom_site_aniso_U_12
Cu1 0.0410(4) 0.0708(5) 0.0320(3) -0.0067(3) -0.0026(3) 0.0344(4)
Cu2 0.0362(3) 0.0362(3) 0.0315(6) 0.000 0.000 0.01811(17)
Ga1 0.0376(3) 0.0376(3) 0.0227(5) 0.000 0.000 0.01882(16)
Se1 0.0400(3) 0.0403(3) 0.0295(3) -0.0029(2) -0.0006(2) 0.0215(2)
Se2 0.0483(3) 0.0381(3) 0.0336(3) -0.0018(2) -0.0053(2) 0.0228(2)
P1 0.0416(8) 0.0559(9) 0.0314(7) -0.0001(6) 0.0034(6) 0.0300(7)
C1 0.060(4) 0.060(4) 0.033(5) 0.000 0.000 0.030(2)
C2 0.039(3) 0.044(3) 0.031(3) -0.001(2) 0.004(2) 0.022(2)
C3 0.051(4) 0.052(3) 0.044(4) 0.004(3) 0.000(3) 0.029(3)
C4 0.058(4) 0.085(5) 0.054(4) 0.006(3) -0.010(3) 0.043(4)
C5 0.052(4) 0.076(5) 0.065(5) -0.016(4) -0.018(3) 0.034(4)
C6 0.056(4) 0.051(4) 0.070(5) -0.019(3) -0.012(4) 0.024(3)
C7 0.048(3) 0.044(3) 0.057(4) -0.004(3) -0.010(3) 0.025(3)
C8 0.042(3) 0.033(3) 0.038(3) -0.006(2) -0.008(2) 0.021(2)
C11 0.065(4) 0.063(4) 0.035(3) -0.010(3) -0.004(3) 0.038(3)
C9A 0.044(6) 0.032(6) 0.061(8) -0.007(5) -0.005(6) 0.014(5)
C10A 0.062(8) 0.062(8) 0.036(6) 0.009(6) 0.010(5) 0.038(7)
C12A 0.066(9) 0.064(8) 0.050(8) -0.028(7) -0.017(6) 0.042(7)
C13A 0.037(6) 0.052(7) 0.060(9) -0.003(6) 0.008(6) 0.026(6)
C9B 0.043(7) 0.041(6) 0.069(9) -0.009(6) -0.010(6) 0.030(6)
C10B 0.055(8) 0.051(8) 0.062(9) -0.011(6) 0.009(6) 0.034(6)
C12B 0.044(7) 0.042(7) 0.044(7) 0.001(5) -0.006(5) 0.023(6)
C13B 0.027(5) 0.034(5) 0.044(6) 0.002(5) -0.013(5) 0.019(5)
C14 0.057(4) 0.060(4) 0.047(4) 0.009(3) 0.005(3) 0.032(3)
C15 0.066(4) 0.076(4) 0.046(4) 0.003(3) 0.010(3) 0.043(4)
C16 0.044(3) 0.072(4) 0.065(5) -0.010(4) -0.006(3) 0.033(3)

loop_
_atom_type_symbol
_atom_type_description
_atom_type_scat_dispersion_real
_atom_type_scat_dispersion_imag
_atom_type_scat_source
C C 0.0033 0.0016 'International Tables Vol C Tables 4.2.6.8 and 6.1.1.4'
Cu Cu 0.3201 1.2651 'International Tables Vol C Tables 4.2.6.8 and 6.1.1.4'
Ga Ga 0.2307 1.6083 'International Tables Vol C Tables 4.2.6.8 and 6.1.1.4'
P P 0.1023 0.0942 'International Tables Vol C Tables 4.2.6.8 and 6.1.1.4'
Se Se -0.0929 2.2259 'International Tables Vol C Tables 4.2.6.8 and 6.1.1.4'
H H 0.0000 0.0000 'International Tables Vol C Tables 4.2.6.8 and 6.1.1.4'
O O 0.0106 0.0060 'International Tables Vol C Tables 4.2.6.8 and 6.1.1.4'

loop_
_exptl_crystal_face_index_h
_exptl_crystal_face_index_k
_exptl_crystal_face_index_l
_exptl_crystal_face_perp_dist
0 -1 0 0.0530
0 1 0 0.0570
-1 0 0 0.0740
1 0 0 0.0850
0 0 -1 0.1150
0 0 1 0.1350
1 -1 0 0.1030
-1 1 0 0.0960

loop_
_geom_angle_atom_site_label_1
_geom_angle_atom_site_label_2
_geom_angle_atom_site_label_3
_geom_angle
_geom_angle_site_symmetry_1
_geom_angle_site_symmetry_3
P1 Cu1 Se1 109.19(5) . .
P1 Cu1 Se2 122.36(5) . .
Se1 Cu1 Se2 92.46(3) . .
P1 Cu1 Se2 107.31(5) . 2_655
Se1 Cu1 Se2 112.55(3) . 2_655
Se2 Cu1 Se2 112.24(3) . 2_655
Se2 Cu2 Se2 119.843(4) 2_655 .
C1 Ga1 Se1 114.30(2) . .
Se1 Ga1 Se1 104.24(3) 2_655 .
C2 Se1 Ga1 101.34(15) . .
C2 Se1 Cu1 105.40(16) . .
Ga1 Se1 Cu1 117.43(3) . .
C8 Se2 Cu2 98.30(16) . .
C8 Se2 Cu1 109.62(16) . .
Cu2 Se2 Cu1 61.36(2) . .
C8 Se2 Cu1 108.84(16) . 3_665
Cu2 Se2 Cu1 60.10(2) . 3_665
Cu1 Se2 Cu1 112.65(4) . 3_665
C15 P1 C16 101.8(3) . .
C15 P1 C14 101.6(3) . .
C16 P1 C14 102.9(3) . .
C15 P1 Cu1 115.6(2) . .
C16 P1 Cu1 114.9(2) . .
C14 P1 Cu1 117.8(2) . .
C3 C2 C7 119.9(5) . .
C3 C2 Se1 118.6(4) . .
C7 C2 Se1 121.4(4) . .
C2 C3 C4 119.1(6) . .
C5 C4 C3 120.8(6) . .
C6 C5 C4 119.3(6) . .
C5 C6 C7 122.0(7) . .
C6 C7 C2 118.8(6) . .
C9B C8 C13B 118.0(9) . .
C13A C8 C9A 117.5(9) . .
C13A C8 Se2 122.2(7) . .
C9B C8 Se2 121.2(7) . .
C13B C8 Se2 120.7(6) . .
C9A C8 Se2 120.3(6) . .
C12B C11 C10B 118.3(9) . .
C12A C11 C10A 118.6(9) . .
C10A C9A C8 120.5(10) . .
C9A C10A C11 119.4(11) . .
C11 C12A C13A 123.1(12) . .
C8 C13A C12A 120.9(12) . .
C8 C9B C10B 121.6(10) . .
C9B C10B C11 120.3(10) . .
C11 C12B C13B 122.3(10) . .
C12B C13B C8 119.2(9) . .

loop_
_geom_bond_atom_site_label_1
_geom_bond_atom_site_label_2
_geom_bond_distance
_geom_bond_site_symmetry_2
Cu1 P1 2.2265(16) .
Cu1 Se1 2.4624(9) .
Cu1 Se2 2.5081(9) .
Cu1 Se2 2.5966(10) 2_655
Cu2 Se2 2.4489(5) .
Ga1 C1 1.955(10) .
Ga1 Se1 2.4330(6) .
Se1 C2 1.932(5) .
Se2 C8 1.930(5) .
P1 C15 1.806(7) .
P1 C16 1.815(7) .
P1 C14 1.816(6) .
C2 C3 1.388(8) .
C2 C7 1.394(8) .
C3 C4 1.389(9) .
C4 C5 1.379(10) .
C5 C6 1.352(10) .
C6 C7 1.380(8) .
C8 C13A 1.356(13) .
C8 C9B 1.367(12) .
C8 C13B 1.414(10) .
C8 C9A 1.446(13) .
C11 C12A 1.340(17) .
C11 C12B 1.360(13) .
C11 C10B 1.385(16) .
C11 C10A 1.417(15) .
C9A C10A 1.361(17) .
C12A C13A 1.363(19) .
C9B C10B 1.38(2) .
C12B C13B 1.374(16) .
